data_1569592
loop_
_publ_author_name
'Gaskin, Gabrielle J.'
'LaDuca, Robert L.'

_publ_contact_author 'LaDuca, Robert L.'
_publ_section_title
;
 Poly[[bis[\m4-3-(2-carboxylatophenyl)propionato]{N-[2-(pyridine-3-amido)ethyl]nicotinamide}dicopper(II)]
 pentahydrate]
;
_journal_coeditor_code ZL4055
_journal_issue 7
_journal_name_full IUCrData
_journal_paper_doi 10.1107/S2414314623006223
_journal_volume 8
_journal_year 2023
_chemical_formula_iupac '[Cu2 (C10 H8 O4)2 (C14 H14 N4 O2)], 5H2 O'
_chemical_formula_moiety 'C34 H30 Cu2 N4 O10, 5(H2 O)'
_chemical_formula_sum 'C34 H40 Cu2 N4 O15'
_chemical_formula_weight 871.78
_chemical_name_systematic
'Poly[[bis[\m~4~-3-(2-carboxylatophenyl)propionato]{<i>N</i>-[2-(pyridine-3-amido)ethyl]nicotinamide}dicopper(II)] pentahydrate]'
_space_group_crystal_system monoclinic
_space_group_IT_number 15
_space_group_name_Hall '-C 2yc'
_space_group_name_H-M_alt 'C 1 2/c 1'
_atom_sites_solution_hydrogens mixed
_audit_creation_method
;
Olex2 1.3-ac4
(compiled 2020.11.27 svn.r5f609507 for Rigaku Oxford Diffraction, GUI svn.r6214)
;
_cell_angle_alpha 90
_cell_angle_beta 98.396(4)
_cell_angle_gamma 90
_cell_formula_units_Z 4
_cell_length_a 27.558(10)
_cell_length_b 14.873(5)
_cell_length_c 9.146(3)
_cell_measurement_reflns_used 2345
_cell_measurement_temperature 173.15
_cell_measurement_theta_max 24.37
_cell_measurement_theta_min 2.63
_cell_volume 3708(2)
_computing_cell_refinement
;
SAINT v8.34A (Bruker, 2014)
;
_computing_data_collection
;
<i>COSMO</i> V1.61 Bruker, 2009)
;
_computing_data_reduction
;
SAINT v8.34A (Bruker, 2014)
;
_computing_molecular_graphics
;
<i>CrystalMaker X</i> (Palmer, 2020)
;
_computing_publication_material
;
Olex2 1.3-ac4 (Dolomanov <i>et al.</i>,  2009)
;
_computing_structure_refinement
;
<i>SHELXL2018/3</i> (Sheldrick, 2015)
;
_computing_structure_solution
;
<i>SHELXT2018/2</i> (Sheldrick, 2015)
;
_diffrn_ambient_temperature 173.15
_diffrn_measured_fraction_theta_full 1.000
_diffrn_measured_fraction_theta_max 0.994
_diffrn_measurement_device_type 'Bruker APEXII CCD'
_diffrn_measurement_method '\f and \w scans'
_diffrn_radiation_type MoK\a
_diffrn_radiation_wavelength 0.71073
_diffrn_reflns_av_R_equivalents 0.1199
_diffrn_reflns_av_unetI/netI 0.1074
_diffrn_reflns_limit_h_max 33
_diffrn_reflns_limit_h_min -33
_diffrn_reflns_limit_k_max 17
_diffrn_reflns_limit_k_min -17
_diffrn_reflns_limit_l_max 11
_diffrn_reflns_limit_l_min -11
_diffrn_reflns_number 14392
_diffrn_reflns_theta_full 25.242
_diffrn_reflns_theta_max 25.403
_diffrn_reflns_theta_min 1.494
_diffrn_source_current 40.0
_diffrn_source_power 2.0
_diffrn_source_voltage 50.0
_diffrn_standards_number 0
_exptl_absorpt_coefficient_mu 1.223
_exptl_absorpt_correction_T_max 0.7452
_exptl_absorpt_correction_T_min 0.5596
_exptl_absorpt_correction_type multi-scan
_exptl_absorpt_process_details
;
(SADABS; Krause <i>et al.</i>,  2015)
;
_exptl_crystal_colour green
_exptl_crystal_density_diffrn 1.561
_exptl_crystal_description block
_exptl_crystal_F_000 1800
_exptl_crystal_size_max 0.283
_exptl_crystal_size_mid 0.156
_exptl_crystal_size_min 0.111
_refine_diff_density_max 1.678
_refine_diff_density_min -0.613
_refine_ls_extinction_method none
_refine_ls_goodness_of_fit_ref 1.016
_refine_ls_hydrogen_treatment mixed
_refine_ls_matrix_type full
_refine_ls_number_parameters 274
_refine_ls_number_reflns 3393
_refine_ls_number_restraints 15
_refine_ls_restrained_S_all 1.014
_refine_ls_R_factor_all 0.1349
_refine_ls_R_factor_gt 0.0792
_refine_ls_shift/su_max 0.000
_refine_ls_shift/su_mean 0.000
_refine_ls_structure_factor_coef Fsqd
_refine_ls_weighting_details 'w=1/[\s^2^(Fo^2^)+(0.1316P)^2^] where P=(Fo^2^+2Fc^2^)/3'
_refine_ls_weighting_scheme calc
_refine_ls_wR_factor_gt 0.1946
_refine_ls_wR_factor_ref 0.2297
_reflns_number_gt 2011
_reflns_number_total 3393
_reflns_threshold_expression 'I > 2\s(I)'
_cod_data_source_file zl4055.cif
_cod_data_source_block I
_cod_original_cell_volume 3709(2)
_cod_database_code 1569592
_shelx_space_group_comment
;
The symmetry employed for this shelxl refinement is uniquely defined
by the following loop, which should always be used as a source of
symmetry information in preference to the above space-group names.
They are only intended as comments.
;
_shelx_estimated_absorpt_t_min 0.723
_shelx_estimated_absorpt_t_max 0.876

loop_
_space_group_symop_operation_xyz
'x, y, z'
'-x, y, -z+1/2'
'x+1/2, y+1/2, z'
'-x+1/2, y+1/2, -z+1/2'
'-x, -y, -z'
'x, -y, z-1/2'
'-x+1/2, -y+1/2, -z'
'x+1/2, -y+1/2, z-1/2'

loop_
_atom_site_type_symbol
_atom_site_label
_atom_site_fract_x
_atom_site_fract_y
_atom_site_fract_z
_atom_site_U_iso_or_equiv
_atom_site_adp_type
_atom_site_calc_flag
_atom_site_occupancy
_atom_site_disorder_assembly
_atom_site_disorder_group
Cu Cu1 0.28340(3) 0.31333(5) 0.51554(10) 0.0264(3) Uani d 1 . .
O O1 0.4310(2) 0.6336(4) 0.8536(6) 0.0531(16) Uani d 1 . .
O O2 0.2511(2) 0.3449(3) 0.3163(6) 0.0394(14) Uani d 1 . .
O O3 0.19296(19) 0.2383(3) 0.2891(5) 0.0327(13) Uani d 1 . .
O O4 0.23078(19) 0.6236(3) 0.1031(6) 0.0369(13) Uani d 1 . .
O O5 0.17254(18) 0.7279(3) 0.0656(6) 0.0352(13) Uani d 1 . .
N N1 0.3245(2) 0.4382(4) 0.5434(7) 0.0282(14) Uani d 1 . .
N N2 0.4359(3) 0.4863(5) 0.9037(8) 0.0406(17) Uani d 1 . .
H H2 0.435(3) 0.432(3) 0.868(9) 0.049 Uiso d 1 . .
C C1 0.4759(3) 0.4959(6) 1.0262(9) 0.044(2) Uani d 1 . .
H H1A 0.476383 0.442866 1.091850 0.053 Uiso calc 1 . .
H H1B 0.470134 0.549866 1.084528 0.053 Uiso calc 1 . .
C C2 0.4170(3) 0.5543(5) 0.8263(9) 0.037(2) Uani d 1 . .
C C3 0.3778(3) 0.5378(5) 0.7005(8) 0.0319(18) Uani d 1 . .
C C4 0.3592(3) 0.4538(5) 0.6571(8) 0.0281(17) Uani d 1 . .
H H4 0.372276 0.403411 0.713309 0.034 Uiso calc 1 . .
C C5 0.3067(2) 0.5096(4) 0.4656(7) 0.0219(15) Uani d 1 . .
H H5 0.281838 0.499813 0.383485 0.026 Uiso calc 1 . .
C C6 0.3218(3) 0.5968(5) 0.4963(9) 0.0368(19) Uani d 1 . .
H H6 0.308207 0.645667 0.437001 0.044 Uiso calc 1 . .
C C7 0.3571(3) 0.6102(5) 0.6154(9) 0.039(2) Uani d 1 . .
H H7 0.367833 0.669622 0.640970 0.047 Uiso calc 1 . .
C C8 0.2140(3) 0.3066(5) 0.2454(8) 0.0268(16) Uani d 1 . .
C C9 0.1944(3) 0.3433(4) 0.0944(8) 0.0283(17) Uani d 1 . .
H H9A 0.160390 0.321624 0.065279 0.034 Uiso calc 1 . .
H H9B 0.214539 0.320015 0.021644 0.034 Uiso calc 1 . .
C C10 0.1947(3) 0.4467(4) 0.0900(8) 0.0278(17) Uani d 1 . .
H H10A 0.227492 0.467709 0.135551 0.033 Uiso calc 1 . .
H H10B 0.190022 0.465789 -0.014842 0.033 Uiso calc 1 . .
C C11 0.1564(3) 0.4942(5) 0.1665(7) 0.0254(16) Uani d 1 . .
C C12 0.1229(3) 0.4454(5) 0.2329(8) 0.0333(18) Uani d 1 . .
H H12 0.125034 0.381659 0.232085 0.040 Uiso calc 1 . .
C C13 0.0869(3) 0.4842(6) 0.2995(10) 0.045(2) Uani d 1 . .
H H13 0.065171 0.448100 0.346293 0.054 Uiso calc 1 . .
C C14 0.0824(3) 0.5796(6) 0.2977(10) 0.045(2) Uani d 1 . .
H H14 0.056980 0.608167 0.340443 0.054 Uiso calc 1 . .
C C15 0.1155(3) 0.6296(5) 0.2330(8) 0.0349(19) Uani d 1 . .
H H15 0.112726 0.693235 0.230924 0.042 Uiso calc 1 . .
C C16 0.1529(3) 0.5884(5) 0.1704(8) 0.0299(17) Uani d 1 . .
C C17 0.1880(3) 0.6497(5) 0.1074(8) 0.0286(17) Uani d 1 . .
O O1W 0.4372(5) 0.2956(5) 0.8813(11) 0.120(4) Uani d 1 . .
H H1WA 0.449(6) 0.275(9) 0.807(10) 0.181 Uiso d 1 . .
H H1WB 0.445(5) 0.259(4) 0.951(7) 0.181 Uiso d 1 . .
O O2W 0.4262(3) 0.2494(5) 0.5930(8) 0.088(3) Uani d 1 . .
H H2WA 0.3977(19) 0.232(7) 0.557(11) 0.133 Uiso d 1 . .
H H2WB 0.438(2) 0.273(6) 0.522(9) 0.133 Uiso d 1 . .
O O3W 0.4849(7) 0.2581(12) 1.166(2) 0.111(6) Uani d 0.5 A -1
H H3WA 0.464(4) 0.281(12) 1.21(2) 0.167 Uiso d 0.5 B -1
H H3WB 0.501(2) 0.300(9) 1.134(16) 0.167 Uiso d 0.5 C -1

loop_
_atom_site_aniso_label
_atom_site_aniso_U_11
_atom_site_aniso_U_22
_atom_site_aniso_U_33
_atom_site_aniso_U_12
_atom_site_aniso_U_13
_atom_site_aniso_U_23
Cu1 0.0419(6) 0.0104(5) 0.0247(5) -0.0009(4) -0.0023(4) 0.0007(4)
O1 0.063(4) 0.049(4) 0.043(4) -0.012(3) -0.006(3) -0.012(3)
O2 0.052(4) 0.026(3) 0.036(3) -0.011(3) -0.011(3) 0.006(2)
O3 0.047(3) 0.020(3) 0.026(3) -0.005(2) -0.010(2) 0.003(2)
O4 0.040(3) 0.017(3) 0.055(4) -0.003(2) 0.011(3) 0.004(2)
O5 0.042(3) 0.022(3) 0.041(3) 0.001(2) 0.005(3) 0.008(2)
N1 0.045(4) 0.010(3) 0.029(3) -0.001(3) 0.005(3) 0.001(3)
N2 0.046(4) 0.036(4) 0.038(4) -0.004(3) 0.000(3) 0.003(3)
C1 0.043(5) 0.048(6) 0.039(5) -0.004(4) 0.000(4) 0.001(4)
C2 0.046(5) 0.034(5) 0.031(5) -0.013(4) 0.009(4) 0.001(4)
C3 0.039(5) 0.026(4) 0.029(4) -0.011(3) -0.001(3) 0.000(3)
C4 0.037(4) 0.024(4) 0.021(4) 0.002(3) -0.004(3) 0.007(3)
C5 0.025(4) 0.022(4) 0.020(4) -0.001(3) 0.006(3) 0.000(3)
C6 0.049(5) 0.019(4) 0.043(5) 0.000(3) 0.009(4) 0.006(4)
C7 0.054(5) 0.020(4) 0.043(5) -0.009(4) 0.006(4) -0.007(4)
C8 0.041(4) 0.015(4) 0.024(4) 0.001(3) 0.000(3) 0.001(3)
C9 0.053(5) 0.011(3) 0.019(4) -0.001(3) -0.003(3) -0.004(3)
C10 0.048(5) 0.012(4) 0.022(4) -0.002(3) 0.001(3) 0.000(3)
C11 0.036(4) 0.018(4) 0.020(4) -0.003(3) -0.004(3) 0.004(3)
C12 0.046(5) 0.024(4) 0.029(4) -0.002(3) 0.002(4) 0.006(3)
C13 0.051(5) 0.035(5) 0.048(6) -0.007(4) 0.007(4) 0.010(4)
C14 0.039(5) 0.050(6) 0.048(5) 0.004(4) 0.011(4) 0.001(4)
C15 0.047(5) 0.028(4) 0.029(4) 0.002(4) 0.003(4) -0.005(3)
C16 0.037(4) 0.024(4) 0.026(4) -0.002(3) -0.002(3) 0.009(3)
C17 0.041(5) 0.013(4) 0.028(4) -0.004(3) -0.004(3) -0.002(3)
O1W 0.219(12) 0.049(5) 0.081(7) 0.003(6) -0.018(8) -0.001(5)
O2W 0.125(7) 0.055(5) 0.079(6) -0.016(5) -0.009(5) 0.009(4)
O3W 0.129(17) 0.087(13) 0.116(16) -0.012(12) 0.015(13) 0.014(11)

loop_
_atom_type_symbol
_atom_type_description
_atom_type_scat_dispersion_real
_atom_type_scat_dispersion_imag
_atom_type_scat_source
C C 0.0033 0.0016 'International Tables Vol C Tables 4.2.6.8 and 6.1.1.4'
H H 0.0000 0.0000 'International Tables Vol C Tables 4.2.6.8 and 6.1.1.4'
Cu Cu 0.3201 1.2651 'International Tables Vol C Tables 4.2.6.8 and 6.1.1.4'
N N 0.0061 0.0033 'International Tables Vol C Tables 4.2.6.8 and 6.1.1.4'
O O 0.0106 0.0060 'International Tables Vol C Tables 4.2.6.8 and 6.1.1.4'

loop_
_exptl_crystal_face_index_h
_exptl_crystal_face_index_k
_exptl_crystal_face_index_l
_exptl_crystal_face_perp_dist
0.00 0.00 1.00 0.1470
-2.00 -1.00 2.00 0.1350
1.00 2.00 -2.00 0.0720
-2.00 1.00 -2.00 0.0650
1.00 1.00 0.00 0.0340
-1.00 -1.00 0.00 0.0620
-2.00 0.00 -1.00 0.0670
-1.00 2.00 -1.00 0.0680
-1.00 2.00 0.00 0.0440
-2.00 1.00 0.00 0.0550
2.00 -1.00 0.00 0.0350
-1.00 0.00 0.00 0.0760
1.00 0.00 0.00 0.0200
1.00 0.00 -1.00 0.0700

loop_
_geom_angle_atom_site_label_1
_geom_angle_atom_site_label_2
_geom_angle_atom_site_label_3
_geom_angle_site_symmetry_1
_geom_angle_site_symmetry_3
_geom_angle
_geom_angle_publ_flag
O2 Cu1 Cu1 . 7_556 81.66(15) ?
O2 Cu1 O3 . 7_556 168.9(2) y
O2 Cu1 O4 . 6_566 90.1(2) y
O2 Cu1 O5 . 4_545 91.5(2) y
O2 Cu1 N1 . . 93.6(2) y
O3 Cu1 Cu1 7_556 7_556 87.24(15) ?
O3 Cu1 O4 7_556 6_566 89.0(2) y
O3 Cu1 O5 7_556 4_545 87.1(2) y
O3 Cu1 N1 7_556 . 97.5(2) y
O4 Cu1 Cu1 6_566 7_556 80.87(16) ?
O4 Cu1 N1 6_566 . 87.0(2) y
O5 Cu1 Cu1 4_545 7_556 87.57(15) ?
O5 Cu1 O4 4_545 6_566 168.0(2) y
O5 Cu1 N1 4_545 . 104.8(2) y
N1 Cu1 Cu1 . 7_556 166.94(17) ?
C8 O2 Cu1 . . 126.3(5) ?
C8 O3 Cu1 . 7_556 119.7(5) ?
C17 O4 Cu1 . 6_565 127.8(5) ?
C17 O5 Cu1 . 4 120.0(5) ?
C4 N1 Cu1 . . 123.1(5) ?
C4 N1 C5 . . 116.6(6) ?
C5 N1 Cu1 . . 118.2(5) ?
C1 N2 H2 . . 111(6) ?
C2 N2 H2 . . 122(6) ?
C2 N2 C1 . . 122.7(7) ?
N2 C1 C1 . 5_667 111.9(9) ?
N2 C1 H1A . . 109.2 ?
N2 C1 H1B . . 109.2 ?
C1 C1 H1A 5_667 . 109.2 ?
C1 C1 H1B 5_667 . 109.2 ?
H1A C1 H1B . . 107.9 ?
O1 C2 N2 . . 122.4(8) ?
O1 C2 C3 . . 118.7(7) ?
N2 C2 C3 . . 119.0(7) ?
C4 C3 C2 . . 124.7(7) ?
C4 C3 C7 . . 115.5(7) ?
C7 C3 C2 . . 119.8(7) ?
N1 C4 C3 . . 125.2(7) ?
N1 C4 H4 . . 117.4 ?
C3 C4 H4 . . 117.4 ?
N1 C5 H5 . . 117.9 ?
N1 C5 C6 . . 124.3(7) ?
C6 C5 H5 . . 117.9 ?
C5 C6 H6 . . 121.3 ?
C7 C6 C5 . . 117.3(7) ?
C7 C6 H6 . . 121.3 ?
C3 C7 H7 . . 119.5 ?
C6 C7 C3 . . 121.1(7) ?
C6 C7 H7 . . 119.5 ?
O2 C8 O3 . . 125.1(7) ?
O2 C8 C9 . . 117.5(6) ?
O3 C8 C9 . . 117.4(6) ?
C8 C9 H9A . . 109.1 ?
C8 C9 H9B . . 109.1 ?
C8 C9 C10 . . 112.6(6) ?
H9A C9 H9B . . 107.8 ?
C10 C9 H9A . . 109.1 ?
C10 C9 H9B . . 109.1 ?
C9 C10 H10A . . 108.2 ?
C9 C10 H10B . . 108.2 ?
H10A C10 H10B . . 107.3 ?
C11 C10 C9 . . 116.5(6) ?
C11 C10 H10A . . 108.2 ?
C11 C10 H10B . . 108.2 ?
C12 C11 C10 . . 120.6(6) ?
C12 C11 C16 . . 117.4(7) ?
C16 C11 C10 . . 121.9(6) ?
C11 C12 H12 . . 118.3 ?
C13 C12 C11 . . 123.3(7) ?
C13 C12 H12 . . 118.3 ?
C12 C13 H13 . . 120.6 ?
C12 C13 C14 . . 118.9(8) ?
C14 C13 H13 . . 120.6 ?
C13 C14 H14 . . 120.6 ?
C15 C14 C13 . . 118.8(8) ?
C15 C14 H14 . . 120.6 ?
C14 C15 H15 . . 119.4 ?
C14 C15 C16 . . 121.1(8) ?
C16 C15 H15 . . 119.4 ?
C11 C16 C17 . . 123.0(7) ?
C15 C16 C11 . . 120.4(7) ?
C15 C16 C17 . . 116.6(7) ?
O4 C17 O5 . . 123.4(7) ?
O4 C17 C16 . . 119.1(6) ?
O5 C17 C16 . . 117.4(7) ?
H1WA O1W H1WB . . 107(3) ?
H2WA O2W H2WB . . 106(3) ?
H3WA O3W H3WB . . 108(4) ?

loop_
_geom_bond_atom_site_label_1
_geom_bond_atom_site_label_2
_geom_bond_site_symmetry_2
_geom_bond_distance
_geom_bond_publ_flag
Cu1 Cu1 7_556 2.6201(18) ?
Cu1 O2 . 1.965(5) y
Cu1 O3 7_556 1.967(5) y
Cu1 O4 6_566 1.991(5) y
Cu1 O5 4_545 1.975(5) y
Cu1 N1 . 2.172(6) y
O1 C2 . 1.255(9) ?
O2 C8 . 1.263(9) ?
O3 C8 . 1.263(8) ?
O4 C17 . 1.247(8) ?
O5 C17 . 1.278(8) ?
N1 C4 . 1.325(9) ?
N1 C5 . 1.332(8) ?
N2 H2 . 0.87(2) ?
N2 C1 . 1.460(10) ?
N2 C2 . 1.299(10) ?
C1 C1 5_667 1.480(16) ?
C1 H1A . 0.9900 ?
C1 H1B . 0.9900 ?
C2 C3 . 1.479(11) ?
C3 C4 . 1.387(10) ?
C3 C7 . 1.400(11) ?
C4 H4 . 0.9500 ?
C5 H5 . 0.9500 ?
C5 C6 . 1.379(10) ?
C6 H6 . 0.9500 ?
C6 C7 . 1.365(11) ?
C7 H7 . 0.9500 ?
C8 C9 . 1.510(9) ?
C9 H9A . 0.9900 ?
C9 H9B . 0.9900 ?
C9 C10 . 1.538(9) ?
C10 H10A . 0.9900 ?
C10 H10B . 0.9900 ?
C10 C11 . 1.522(10) ?
C11 C12 . 1.383(10) ?
C11 C16 . 1.405(10) ?
C12 H12 . 0.9500 ?
C12 C13 . 1.366(11) ?
C13 H13 . 0.9500 ?
C13 C14 . 1.424(12) ?
C14 H14 . 0.9500 ?
C14 C15 . 1.376(11) ?
C15 H15 . 0.9500 ?
C15 C16 . 1.393(10) ?
C16 C17 . 1.505(10) ?
O1W H1WA . 0.85(2) ?
O1W H1WB . 0.85(2) ?
O2W H2WA . 0.846(18) ?
O2W H2WB . 0.85(2) ?
O3W H3WA . 0.84(2) ?
O3W H3WB . 0.84(2) ?

loop_
_geom_hbond_atom_site_label_D
_geom_hbond_atom_site_label_H
_geom_hbond_atom_site_label_A
_geom_hbond_site_symmetry_A
_geom_hbond_distance_DH
_geom_hbond_distance_HA
_geom_hbond_distance_DA
_geom_hbond_angle_DHA
_geom_hbond_publ_flag
N2 H2 O1W . 0.87(2) 2.03(4) 2.844(10) 155(8) yes
C5 H5 O2 . 0.95 2.50 3.099(9) 121.0 yes
C6 H6 O3 4 0.95 2.48 3.332(9) 148.9 yes
O1W H1WA O2W . 0.85(2) 2.00(11) 2.698(13) 139(15) yes
O1W H1WB O3W . 0.85(2) 2.10(2) 2.79(2) 139(5) yes
O2W H2WA O5 4_545 0.846(18) 2.091(19) 2.909(10) 162(7) yes
O2W H2WB O1 6_565 0.85(2) 2.06(2) 2.816(9) 147(5) yes
O3W H3WA O1 6_566 0.84(2) 2.10(2) 2.917(19) 162(9) yes
O3W H3WB O1 5_667 0.84(2) 2.10(2) 2.848(19) 147(6) yes

loop_
_geom_torsion_atom_site_label_1
_geom_torsion_atom_site_label_2
_geom_torsion_atom_site_label_3
_geom_torsion_atom_site_label_4
_geom_torsion_site_symmetry_1
_geom_torsion_site_symmetry_2
_geom_torsion_site_symmetry_3
_geom_torsion_site_symmetry_4
_geom_torsion
_geom_torsion_publ_flag
Cu1 O2 C8 O3 . . . . -3.5(11) ?
Cu1 O2 C8 C9 . . . . 178.6(5) ?
Cu1 O3 C8 O2 7_556 . . . 2.1(10) ?
Cu1 O3 C8 C9 7_556 . . . 179.9(5) ?
Cu1 O4 C17 O5 6_565 . . . -6.6(11) ?
Cu1 O4 C17 C16 6_565 . . . 175.9(5) ?
Cu1 O5 C17 O4 4 . . . 1.6(10) ?
Cu1 O5 C17 C16 4 . . . 179.1(5) ?
Cu1 N1 C4 C3 . . . . -163.0(6) ?
Cu1 N1 C5 C6 . . . . 163.9(6) ?
O1 C2 C3 C4 . . . . 179.3(8) ?
O1 C2 C3 C7 . . . . -0.3(12) ?
O2 C8 C9 C10 . . . . -40.7(10) ?
O3 C8 C9 C10 . . . . 141.3(7) ?
N1 C5 C6 C7 . . . . -0.7(11) ?
N2 C2 C3 C4 . . . . -0.1(12) ?
N2 C2 C3 C7 . . . . -179.7(7) ?
C1 N2 C2 O1 . . . . -1.8(13) ?
C1 N2 C2 C3 . . . . 177.7(7) ?
C2 N2 C1 C1 . . . 5_667 -80.0(12) ?
C2 C3 C4 N1 . . . . -179.0(7) ?
C2 C3 C7 C6 . . . . 178.3(7) ?
C4 N1 C5 C6 . . . . -0.1(10) ?
C4 C3 C7 C6 . . . . -1.4(12) ?
C5 N1 C4 C3 . . . . 0.2(11) ?
C5 C6 C7 C3 . . . . 1.4(12) ?
C7 C3 C4 N1 . . . . 0.6(11) ?
C8 C9 C10 C11 . . . . -72.9(8) ?
C9 C10 C11 C12 . . . . -1.4(10) ?
C9 C10 C11 C16 . . . . 179.9(6) ?
C10 C11 C12 C13 . . . . -178.1(7) ?
C10 C11 C16 C15 . . . . 175.8(7) ?
C10 C11 C16 C17 . . . . -3.5(11) ?
C11 C12 C13 C14 . . . . 1.8(13) ?
C11 C16 C17 O4 . . . . -28.2(11) ?
C11 C16 C17 O5 . . . . 154.2(7) ?
C12 C11 C16 C15 . . . . -3.0(11) ?
C12 C11 C16 C17 . . . . 177.7(7) ?
C12 C13 C14 C15 . . . . -2.0(13) ?
C13 C14 C15 C16 . . . . -0.2(12) ?
C14 C15 C16 C11 . . . . 2.7(12) ?
C14 C15 C16 C17 . . . . -177.9(7) ?
C15 C16 C17 O4 . . . . 152.4(7) ?
C15 C16 C17 O5 . . . . -25.2(10) ?
C16 C11 C12 C13 . . . . 0.7(11) ?
